data_4089286
loop_
_publ_author_name
'Zhao, Tiankun'
'Ghosh, Pokhraj'
'Martinez, Zachary'
'Liu, Xufeng'
'Meng, Xianggao'
'Darensbourg, Marcetta Y.'

_publ_section_title
;
 Discrete Air-Stable Nickel(II)--Palladium(II) Complexes as Catalysts for
 Suzuki--Miyaura Reactions
;
_journal_issue 9
_journal_name_full Organometallics
_journal_page_first 1822
_journal_paper_doi 10.1021/acs.organomet.7b00176
_journal_volume 36
_journal_year 2017
_chemical_formula_sum 'C39 H48 F12 N4 Ni P4 Pd S2'
_chemical_formula_weight 1153.92
_chemical_melting_point 220
_chemical_name_common C39H48F12N4NiP4PdS2
_space_group_crystal_system monoclinic
_space_group_IT_number 9
_space_group_name_Hall 'C -2yc'
_space_group_name_H-M_alt 'C 1 c 1'
_atom_sites_solution_hydrogens geom
_audit_creation_method SHELXL-2014/7
_cell_angle_alpha 90
_cell_angle_beta 100.9834(11)
_cell_angle_gamma 90
_cell_formula_units_Z 4
_cell_length_a 11.3512(10)
_cell_length_b 25.427(2)
_cell_length_c 15.7007(13)
_cell_measurement_reflns_used 9161
_cell_measurement_temperature 110(2)
_cell_measurement_theta_max 28.45
_cell_measurement_theta_min 2.19
_cell_volume 4448.6(6)
_computing_cell_refinement 'Bruker SAINT'
_computing_data_collection 'Bruker APEX2'
_computing_data_reduction 'Bruker SAINT'
_computing_molecular_graphics 'Bruker SHELXTL'
_computing_publication_material 'Bruker SHELXTL'
_computing_structure_refinement 'SHELXL-2014/7 (Sheldrick, 2014)'
_computing_structure_solution 'SHELXS-97 (Sheldrick 2008)'
_diffrn_ambient_temperature 110(2)
_diffrn_measured_fraction_theta_full 1.000
_diffrn_measured_fraction_theta_max 0.942
_diffrn_measurement_device_type 'Bruker APEX-II CCD'
_diffrn_measurement_method '\f and \w scans'
_diffrn_radiation_type MoK\a
_diffrn_radiation_wavelength 0.71073
_diffrn_reflns_av_R_equivalents 0.0375
_diffrn_reflns_av_unetI/netI 0.0566
_diffrn_reflns_Laue_measured_fraction_full 1.000
_diffrn_reflns_Laue_measured_fraction_max 0.942
_diffrn_reflns_limit_h_max 15
_diffrn_reflns_limit_h_min -15
_diffrn_reflns_limit_k_max 33
_diffrn_reflns_limit_k_min -34
_diffrn_reflns_limit_l_max 21
_diffrn_reflns_limit_l_min -21
_diffrn_reflns_number 28425
_diffrn_reflns_point_group_measured_fraction_full 0.996
_diffrn_reflns_point_group_measured_fraction_max 0.911
_diffrn_reflns_theta_full 26.000
_diffrn_reflns_theta_max 29.768
_diffrn_reflns_theta_min 1.602
_exptl_absorpt_coefficient_mu 1.152
_exptl_absorpt_correction_type none
_exptl_crystal_colour Red
_exptl_crystal_density_diffrn 1.723
_exptl_crystal_description Block
_exptl_crystal_F_000 2336
_exptl_crystal_size_max 0.150
_exptl_crystal_size_mid 0.120
_exptl_crystal_size_min 0.100
_refine_diff_density_max 0.785
_refine_diff_density_min -0.553
_refine_diff_density_rms 0.094
_refine_ls_abs_structure_details
; 
 Flack x determined using 4448 quotients [(I+)-(I-)]/[(I+)+(I-)] 
 (Parsons, Flack and Wagner, Acta Cryst. B69 (2013) 249-259). 
;
_refine_ls_abs_structure_Flack 0.001(8)
_refine_ls_extinction_method none
_refine_ls_goodness_of_fit_ref 1.015
_refine_ls_hydrogen_treatment constr
_refine_ls_matrix_type full
_refine_ls_number_parameters 570
_refine_ls_number_reflns 11579
_refine_ls_number_restraints 14
_refine_ls_restrained_S_all 1.018
_refine_ls_R_factor_all 0.0451
_refine_ls_R_factor_gt 0.0372
_refine_ls_shift/su_max 0.001
_refine_ls_shift/su_mean 0.000
_refine_ls_structure_factor_coef Fsqd
_refine_ls_weighting_details 'w=1/[\s^2^(Fo^2^)+(0.0474P)^2^] where P=(Fo^2^+2Fc^2^)/3'
_refine_ls_weighting_scheme calc
_refine_ls_wR_factor_gt 0.0861
_refine_ls_wR_factor_ref 0.0904
_reflns_Friedel_coverage 0.930
_reflns_Friedel_fraction_full 0.992
_reflns_Friedel_fraction_max 0.879
_reflns_number_gt 10237
_reflns_number_total 11579
_reflns_threshold_expression 'I > 2\s(I)'
_cod_data_source_file om7b00176_si_002.cif
_cod_data_source_block PddpppNidalx_0m
_cod_original_cell_volume 4448.6(7)
_cod_original_sg_symbol_H-M 'C c'
_cod_database_code 4089286
_shelx_shelxl_version_number 2014/7
_shelx_space_group_comment
; 
The symmetry employed for this shelxl refinement is uniquely defined 
by the following loop, which should always be used as a source of 
symmetry information in preference to the above space-group names. 
They are only intended as comments. 
;
_shelx_estimated_absorpt_t_min 0.846
_shelx_estimated_absorpt_t_max 0.894

loop_
_space_group_symop_operation_xyz
'x, y, z'
'x, -y, z+1/2'
'x+1/2, y+1/2, z'
'x+1/2, -y+1/2, z+1/2'

loop_
_atom_site_label
_atom_site_type_symbol
_atom_site_fract_x
_atom_site_fract_y
_atom_site_fract_z
_atom_site_U_iso_or_equiv
_atom_site_adp_type
_atom_site_occupancy
_atom_site_site_symmetry_order
_atom_site_calc_flag
_atom_site_refinement_flags_posn
_atom_site_refinement_flags_adp
Pd1 Pd -0.83619(3) -0.25167(2) -0.75452(3) 0.01560(8) Uani 1 1 d . .
Ni1 Ni -0.66206(6) -0.16407(2) -0.74450(4) 0.01821(14) Uani 1 1 d . .
P2 P -0.96014(12) -0.28283(5) -0.66761(8) 0.0186(3) Uani 1 1 d . .
P1 P -0.93257(12) -0.30228(5) -0.86664(8) 0.0186(3) Uani 1 1 d . .
S1 S -0.66032(12) -0.23447(5) -0.81824(8) 0.0187(2) Uani 1 1 d . .
P3 P -1.33651(15) -0.43010(6) -0.63821(11) 0.0290(3) Uani 1 1 d . .
S2 S -0.71958(12) -0.20187(5) -0.63779(8) 0.0181(3) Uani 1 1 d . .
P4 P -1.15495(19) -0.13208(6) -0.82431(12) 0.0417(4) Uani 1 1 d . .
N1 N -0.6313(4) -0.12063(18) -0.8364(3) 0.0260(10) Uani 1 1 d . .
F1 F -1.2687(3) -0.37749(14) -0.6015(3) 0.0423(9) Uani 1 1 d . .
F4 F -1.4245(5) -0.39624(19) -0.7066(3) 0.0701(15) Uani 1 1 d . .
F5 F -1.2459(4) -0.43764(16) -0.7032(3) 0.0491(10) Uani 1 1 d . .
F6 F -1.4036(4) -0.48262(17) -0.6740(4) 0.0642(14) Uani 1 1 d . .
C1 C -0.6745(5) -0.2005(2) -0.9229(3) 0.0209(11) Uani 1 1 d . .
H1A H -0.6468 -0.2238 -0.9657 0.025 Uiso 1 1 calc R U
H1B H -0.7595 -0.1913 -0.9453 0.025 Uiso 1 1 calc R U
N2 N -0.6864(4) -0.09550(18) -0.7026(3) 0.0252(10) Uani 1 1 d . .
F3 F -1.4228(4) -0.42344(18) -0.5691(3) 0.0645(14) Uani 1 1 d . .
C7 C -0.7209(6) -0.0957(2) -0.6149(4) 0.0261(12) Uani 1 1 d . .
H7A H -0.7644 -0.0630 -0.6066 0.031 Uiso 1 1 calc R U
H7B H -0.6480 -0.0977 -0.5690 0.031 Uiso 1 1 calc R U
F10 F -1.2741(5) -0.1009(2) -0.8618(4) 0.0829(17) Uani 1 1 d . .
F2 F -1.2445(4) -0.46275(16) -0.5679(3) 0.0563(12) Uani 1 1 d . .
C31 C -0.8953(5) -0.2571(2) -0.4914(3) 0.0235(12) Uani 1 1 d . .
H31 H -0.8411 -0.2859 -0.4874 0.028 Uiso 1 1 calc R U
C30 C -0.9690(5) -0.24436(19) -0.5713(3) 0.0192(10) Uani 1 1 d . .
C24 C -0.9018(5) -0.3465(2) -0.6273(3) 0.0224(11) Uani 1 1 d . .
C29 C -0.7796(5) -0.3561(3) -0.6148(4) 0.0321(13) Uani 1 1 d . .
H29 H -0.7275 -0.3296 -0.6290 0.038 Uiso 1 1 calc R U
C35 C -1.0475(5) -0.2017(2) -0.5759(3) 0.0225(11) Uani 1 1 d . .
H35 H -1.0978 -0.1929 -0.6295 0.027 Uiso 1 1 calc R U
C12 C -0.9242(5) -0.2775(2) -0.9740(3) 0.0201(10) Uani 1 1 d . .
C15 C -0.9181(5) -0.2378(3) -1.1380(4) 0.0307(13) Uani 1 1 d . .
H15 H -0.9152 -0.2240 -1.1938 0.037 Uiso 1 1 calc R U
C16 C -0.8730(6) -0.2867(3) -1.1152(4) 0.0318(13) Uani 1 1 d . .
H16 H -0.8400 -0.3071 -1.1558 0.038 Uiso 1 1 calc R U
C33 C -0.9790(5) -0.1841(2) -0.4240(3) 0.0247(11) Uani 1 1 d . .
H33 H -0.9808 -0.1631 -0.3743 0.030 Uiso 1 1 calc R U
C4 C -0.7821(6) -0.0748(2) -0.7731(4) 0.0325(14) Uani 1 1 d . .
H4A H -0.7866 -0.0360 -0.7696 0.039 Uiso 1 1 calc R U
H4B H -0.8611 -0.0896 -0.7680 0.039 Uiso 1 1 calc R U
C32 C -0.9022(5) -0.2273(2) -0.4182(4) 0.0248(11) Uani 1 1 d . .
H32 H -0.8543 -0.2365 -0.3639 0.030 Uiso 1 1 calc R U
C8 C -0.8002(5) -0.1429(2) -0.6093(3) 0.0222(11) Uani 1 1 d . .
H8A H -0.8777 -0.1389 -0.6501 0.027 Uiso 1 1 calc R U
H8B H -0.8165 -0.1463 -0.5498 0.027 Uiso 1 1 calc R U
C34 C -1.0520(5) -0.1721(2) -0.5019(4) 0.0258(12) Uani 1 1 d . .
H34 H -1.1060 -0.1433 -0.5054 0.031 Uiso 1 1 calc R U
C9 C -1.0950(5) -0.3089(2) -0.8749(3) 0.0228(11) Uani 1 1 d . .
H9A H -1.1321 -0.2738 -0.8873 0.027 Uiso 1 1 calc R U
H9B H -1.1264 -0.3319 -0.9251 0.027 Uiso 1 1 calc R U
C19 C -0.7508(6) -0.3761(2) -0.8261(4) 0.0341(14) Uani 1 1 d . .
H19 H -0.7024 -0.3468 -0.8043 0.041 Uiso 1 1 calc R U
C13 C -0.9712(5) -0.2278(2) -0.9976(4) 0.0255(11) Uani 1 1 d . .
H13 H -1.0053 -0.2074 -0.9577 0.031 Uiso 1 1 calc R U
F8 F -1.0374(5) -0.1638(2) -0.7827(4) 0.0830(18) Uani 1 1 d . .
C6 C -0.5750(6) -0.0665(3) -0.7081(4) 0.0374(15) Uani 1 1 d . .
H6A H -0.5106 -0.0755 -0.6583 0.045 Uiso 1 1 calc R U
H6B H -0.5892 -0.0281 -0.7076 0.045 Uiso 1 1 calc R U
F12 F -1.2345(6) -0.1707(3) -0.7768(4) 0.105(2) Uani 1 1 d . .
C25 C -0.9787(5) -0.3860(2) -0.6089(3) 0.0272(12) Uani 1 1 d . .
H25 H -1.0629 -0.3802 -0.6180 0.033 Uiso 1 1 calc R U
C2 C -0.5981(5) -0.1507(2) -0.9096(4) 0.0258(12) Uani 1 1 d . .
H2A H -0.5119 -0.1601 -0.8960 0.031 Uiso 1 1 calc R U
H2B H -0.6129 -0.1292 -0.9631 0.031 Uiso 1 1 calc R U
C17 C -0.8749(5) -0.3071(2) -1.0333(3) 0.0254(11) Uani 1 1 d . .
H17 H -0.8427 -0.3410 -1.0178 0.030 Uiso 1 1 calc R U
C18 C -0.8712(5) -0.3685(2) -0.8609(3) 0.0237(11) Uani 1 1 d . .
C10 C -1.1352(5) -0.3315(2) -0.7943(3) 0.0204(10) Uani 1 1 d . .
H10A H -1.2212 -0.3409 -0.8097 0.025 Uiso 1 1 calc R U
H10B H -1.0897 -0.3642 -0.7767 0.025 Uiso 1 1 calc R U
C11 C -1.1171(5) -0.2936(2) -0.7170(3) 0.0227(11) Uani 1 1 d . .
H11A H -1.1596 -0.3077 -0.6724 0.027 Uiso 1 1 calc R U
H11B H -1.1540 -0.2593 -0.7366 0.027 Uiso 1 1 calc R U
C5 C -0.5390(7) -0.0831(3) -0.7940(4) 0.0425(17) Uani 1 1 d . .
H5A H -0.5360 -0.0521 -0.8316 0.051 Uiso 1 1 calc R U
H5B H -0.4590 -0.1000 -0.7826 0.051 Uiso 1 1 calc R U
C3 C -0.7480(6) -0.0916(2) -0.8594(4) 0.0360(15) Uani 1 1 d . .
H3A H -0.8107 -0.1147 -0.8925 0.043 Uiso 1 1 calc R U
H3B H -0.7389 -0.0604 -0.8953 0.043 Uiso 1 1 calc R U
F11 F -1.1775(5) -0.1683(2) -0.9019(4) 0.092(2) Uani 1 1 d . .
C14 C -0.9677(5) -0.2082(2) -1.0801(4) 0.0313(13) Uani 1 1 d . .
H14 H -0.9997 -0.1744 -1.0965 0.038 Uiso 1 1 calc R U
C23 C -0.9425(7) -0.4114(2) -0.8933(4) 0.0321(14) Uani 1 1 d . .
H23 H -1.0255 -0.4069 -0.9164 0.039 Uiso 1 1 calc R U
C28 C -0.7327(6) -0.4034(3) -0.5822(5) 0.0471(18) Uani 1 1 d . .
H28 H -0.6486 -0.4095 -0.5729 0.057 Uiso 1 1 calc R U
C22 C -0.8903(8) -0.4607(3) -0.8914(5) 0.0473(19) Uani 1 1 d . .
H22 H -0.9375 -0.4899 -0.9153 0.057 Uiso 1 1 calc R U
C26 C -0.9311(6) -0.4334(3) -0.5773(4) 0.0405(16) Uani 1 1 d . .
H26 H -0.9830 -0.4606 -0.5653 0.049 Uiso 1 1 calc R U
C20 C -0.6996(7) -0.4259(3) -0.8226(5) 0.0466(18) Uani 1 1 d . .
H20 H -0.6172 -0.4309 -0.7980 0.056 Uiso 1 1 calc R U
F7 F -1.0812(5) -0.0925(3) -0.8641(5) 0.134(4) Uani 1 1 d . .
C27 C -0.8100(7) -0.4420(3) -0.5629(5) 0.054(2) Uani 1 1 d . .
H27 H -0.7786 -0.4747 -0.5394 0.065 Uiso 1 1 calc R U
F9 F -1.1365(12) -0.0993(4) -0.7388(5) 0.198(5) Uani 1 1 d . .
C21 C -0.7705(8) -0.4679(3) -0.8553(5) 0.052(2) Uani 1 1 d . .
H21 H -0.7367 -0.5022 -0.8530 0.062 Uiso 1 1 calc R U
N3 N -0.7517(6) -0.0651(3) -0.4221(4) 0.0529(17) Uani 1 1 d . .
C36 C -0.8417(7) -0.0463(3) -0.4219(4) 0.0393(15) Uani 1 1 d . .
C37 C -0.9553(8) -0.0206(4) -0.4203(10) 0.097(4) Uani 1 1 d . .
H37A H -0.9635 0.0104 -0.4580 0.146 Uiso 1 1 calc R U
H37B H -0.9580 -0.0097 -0.3608 0.146 Uiso 1 1 calc R U
H37C H -1.0212 -0.0451 -0.4408 0.146 Uiso 1 1 calc R U
C38 C -1.2134(16) -0.0551(6) -0.6145(12) 0.127(5) Uani 1 1 d . .
N4 N -1.2899(18) -0.0791(7) -0.5935(14) 0.206(8) Uani 1 1 d . U
C39 C -1.0964(19) -0.0303(9) -0.6249(17) 0.213(10) Uani 1 1 d . U
H39A H -1.1092 -0.0087 -0.6776 0.320 Uiso 1 1 calc R U
H39B H -1.0376 -0.0578 -0.6293 0.320 Uiso 1 1 calc R U
H39C H -1.0663 -0.0080 -0.5744 0.320 Uiso 1 1 calc R U

loop_
_atom_site_aniso_label
_atom_site_aniso_U_11
_atom_site_aniso_U_22
_atom_site_aniso_U_33
_atom_site_aniso_U_23
_atom_site_aniso_U_13
_atom_site_aniso_U_12
Pd1 0.02061(16) 0.01596(15) 0.01113(14) -0.00027(13) 0.00526(11) -0.00090(14)
Ni1 0.0248(3) 0.0182(3) 0.0131(3) -0.0017(2) 0.0074(2) -0.0026(3)
P2 0.0231(7) 0.0203(6) 0.0133(6) 0.0007(5) 0.0057(5) -0.0022(5)
P1 0.0249(7) 0.0182(6) 0.0133(6) -0.0002(5) 0.0053(5) -0.0023(5)
S1 0.0226(6) 0.0199(6) 0.0153(6) -0.0011(5) 0.0076(5) 0.0006(5)
P3 0.0338(8) 0.0231(7) 0.0341(8) -0.0051(6) 0.0166(6) -0.0007(6)
S2 0.0238(6) 0.0185(6) 0.0125(5) -0.0004(5) 0.0050(5) -0.0007(5)
P4 0.0642(12) 0.0217(7) 0.0332(9) 0.0040(7) -0.0060(8) -0.0013(8)
N1 0.040(3) 0.021(2) 0.021(2) -0.0022(18) 0.016(2) -0.005(2)
F1 0.043(2) 0.0310(19) 0.055(2) -0.0120(17) 0.0141(19) -0.0039(16)
F4 0.080(4) 0.061(3) 0.055(3) -0.010(2) -0.020(3) 0.027(3)
F5 0.058(3) 0.053(2) 0.046(2) -0.015(2) 0.035(2) -0.009(2)
F6 0.050(3) 0.044(2) 0.106(4) -0.039(2) 0.033(3) -0.018(2)
C1 0.027(3) 0.026(3) 0.012(2) 0.001(2) 0.009(2) 0.001(2)
N2 0.039(3) 0.021(2) 0.018(2) -0.0047(17) 0.012(2) -0.0069(19)
F3 0.070(3) 0.048(3) 0.093(4) -0.014(2) 0.060(3) -0.008(2)
C7 0.041(3) 0.022(3) 0.018(3) -0.007(2) 0.012(2) -0.005(2)
F10 0.082(4) 0.056(3) 0.114(5) 0.039(3) 0.026(3) 0.033(3)
F2 0.081(3) 0.039(2) 0.048(3) 0.0047(19) 0.011(2) 0.021(2)
C31 0.025(3) 0.028(3) 0.019(3) -0.002(2) 0.006(2) -0.005(2)
C30 0.023(3) 0.023(3) 0.014(2) -0.0011(19) 0.009(2) -0.005(2)
C24 0.029(3) 0.026(3) 0.013(2) 0.0030(19) 0.005(2) 0.001(2)
C29 0.032(3) 0.037(3) 0.028(3) 0.010(3) 0.007(3) -0.001(3)
C35 0.028(3) 0.021(3) 0.020(3) 0.003(2) 0.010(2) -0.001(2)
C12 0.029(3) 0.021(2) 0.010(2) 0.0003(19) 0.0009(19) -0.005(2)
C15 0.028(3) 0.046(4) 0.017(3) 0.009(2) 0.004(2) -0.011(3)
C16 0.034(3) 0.045(4) 0.017(3) 0.000(2) 0.006(2) -0.010(3)
C33 0.032(3) 0.030(3) 0.015(2) -0.006(2) 0.013(2) -0.009(2)
C4 0.052(4) 0.022(3) 0.027(3) 0.004(2) 0.017(3) 0.012(3)
C32 0.028(3) 0.029(3) 0.019(3) -0.004(2) 0.008(2) -0.005(2)
C8 0.030(3) 0.024(3) 0.016(2) -0.004(2) 0.012(2) -0.003(2)
C34 0.028(3) 0.021(3) 0.030(3) -0.001(2) 0.010(3) -0.003(2)
C9 0.024(3) 0.030(3) 0.013(2) 0.000(2) 0.001(2) -0.003(2)
C19 0.048(4) 0.023(3) 0.031(3) -0.003(2) 0.007(3) 0.004(3)
C13 0.028(3) 0.027(3) 0.021(3) 0.003(2) 0.002(2) -0.006(2)
F8 0.061(3) 0.093(4) 0.085(4) 0.044(3) -0.012(3) 0.004(3)
C6 0.058(4) 0.031(3) 0.028(3) -0.010(3) 0.022(3) -0.017(3)
F12 0.084(4) 0.138(6) 0.103(5) 0.077(4) 0.046(4) 0.034(4)
C25 0.032(3) 0.026(3) 0.021(3) 0.000(2) -0.001(2) -0.007(2)
C2 0.036(3) 0.028(3) 0.019(3) 0.001(2) 0.019(2) -0.003(2)
C17 0.026(3) 0.031(3) 0.019(3) -0.003(2) 0.004(2) -0.002(2)
C18 0.040(3) 0.018(3) 0.016(2) 0.001(2) 0.013(2) -0.001(2)
C10 0.024(3) 0.023(3) 0.014(2) 0.0015(19) 0.004(2) -0.005(2)
C11 0.023(3) 0.025(3) 0.021(3) 0.001(2) 0.007(2) -0.004(2)
C5 0.064(5) 0.036(3) 0.035(3) -0.013(3) 0.030(3) -0.028(3)
C3 0.065(5) 0.026(3) 0.019(3) 0.005(2) 0.015(3) 0.013(3)
F11 0.080(4) 0.099(4) 0.089(4) -0.058(3) 0.001(3) 0.006(3)
C14 0.028(3) 0.036(3) 0.028(3) 0.011(3) -0.001(2) -0.005(2)
C23 0.049(4) 0.023(3) 0.028(3) -0.002(2) 0.016(3) -0.011(3)
C28 0.035(4) 0.049(4) 0.056(5) 0.027(4) 0.005(3) 0.008(3)
C22 0.073(5) 0.023(3) 0.055(4) -0.009(3) 0.035(4) -0.014(3)
C26 0.042(4) 0.036(4) 0.041(4) 0.019(3) 0.001(3) -0.008(3)
C20 0.050(4) 0.033(3) 0.055(5) -0.010(3) 0.007(4) 0.012(3)
F7 0.076(4) 0.140(6) 0.163(7) 0.123(5) -0.038(4) -0.054(4)
C27 0.054(5) 0.038(4) 0.066(5) 0.032(4) 0.002(4) 0.008(3)
F9 0.333(15) 0.159(9) 0.072(5) -0.051(6) -0.039(7) 0.046(9)
C21 0.074(6) 0.027(3) 0.061(5) -0.005(3) 0.025(4) 0.010(3)
N3 0.065(4) 0.065(4) 0.031(3) 0.011(3) 0.017(3) 0.027(4)
C36 0.052(4) 0.033(3) 0.034(4) -0.003(3) 0.009(3) -0.002(3)
C37 0.045(5) 0.053(6) 0.200(14) 0.003(7) 0.040(7) -0.008(4)
C38 0.136(13) 0.114(11) 0.144(14) -0.016(10) 0.064(11) -0.043(10)
N4 0.222(16) 0.156(13) 0.272(19) 0.014(13) 0.130(15) -0.046(12)
C39 0.195(18) 0.219(19) 0.25(2) -0.052(16) 0.105(16) -0.083(15)

loop_
_atom_type_symbol
_atom_type_description
_atom_type_scat_dispersion_real
_atom_type_scat_dispersion_imag
_atom_type_scat_source
C C 0.0033 0.0016 'International Tables Vol C Tables 4.2.6.8 and 6.1.1.4'
H H 0.0000 0.0000 'International Tables Vol C Tables 4.2.6.8 and 6.1.1.4'
F F 0.0171 0.0103 'International Tables Vol C Tables 4.2.6.8 and 6.1.1.4'
N N 0.0061 0.0033 'International Tables Vol C Tables 4.2.6.8 and 6.1.1.4'
Ni Ni 0.3393 1.1124 'International Tables Vol C Tables 4.2.6.8 and 6.1.1.4'
P P 0.1023 0.0942 'International Tables Vol C Tables 4.2.6.8 and 6.1.1.4'
Pd Pd -0.9988 1.0072 'International Tables Vol C Tables 4.2.6.8 and 6.1.1.4'
S S 0.1246 0.1234 'International Tables Vol C Tables 4.2.6.8 and 6.1.1.4'

loop_
_geom_angle_atom_site_label_1
_geom_angle_atom_site_label_2
_geom_angle_atom_site_label_3
_geom_angle
P2 Pd1 P1 90.34(5)
P2 Pd1 S2 92.27(5)
P1 Pd1 S2 175.29(5)
P2 Pd1 S1 162.76(5)
P1 Pd1 S1 95.40(5)
S2 Pd1 S1 81.00(5)
P2 Pd1 Ni1 135.31(4)
P1 Pd1 Ni1 132.94(4)
S2 Pd1 Ni1 45.51(3)
S1 Pd1 Ni1 45.28(3)
N1 Ni1 N2 77.86(19)
N1 Ni1 S1 93.06(14)
N2 Ni1 S1 166.77(15)
N1 Ni1 S2 169.45(15)
N2 Ni1 S2 93.16(14)
S1 Ni1 S2 94.80(5)
N1 Ni1 Pd1 127.84(15)
N2 Ni1 Pd1 124.63(15)
S1 Ni1 Pd1 54.23(4)
S2 Ni1 Pd1 53.37(4)
C24 P2 C30 105.3(2)
C24 P2 C11 106.0(3)
C30 P2 C11 103.3(2)
C24 P2 Pd1 106.99(18)
C30 P2 Pd1 116.64(17)
C11 P2 Pd1 117.50(18)
C18 P1 C12 106.2(2)
C18 P1 C9 106.8(3)
C12 P1 C9 101.3(2)
C18 P1 Pd1 111.17(19)
C12 P1 Pd1 114.68(17)
C9 P1 Pd1 115.76(18)
C1 S1 Ni1 94.76(17)
C1 S1 Pd1 120.85(18)
Ni1 S1 Pd1 80.49(4)
F4 P3 F6 91.1(3)
F4 P3 F5 91.9(3)
F6 P3 F5 89.8(2)
F4 P3 F1 89.3(2)
F6 P3 F1 179.5(3)
F5 P3 F1 90.4(2)
F4 P3 F2 178.1(3)
F6 P3 F2 90.8(3)
F5 P3 F2 87.9(3)
F1 P3 F2 88.8(2)
F4 P3 F3 90.8(3)
F6 P3 F3 90.9(2)
F5 P3 F3 177.3(3)
F1 P3 F3 88.9(2)
F2 P3 F3 89.4(3)
C8 S2 Ni1 93.68(17)
C8 S2 Pd1 112.59(18)
Ni1 S2 Pd1 81.12(5)
F11 P4 F7 95.5(5)
F11 P4 F9 174.1(6)
F7 P4 F9 90.3(6)
F11 P4 F10 90.3(3)
F7 P4 F10 90.8(3)
F9 P4 F10 91.0(5)
F11 P4 F8 91.2(3)
F7 P4 F8 91.2(3)
F9 P4 F8 87.3(5)
F10 P4 F8 177.4(3)
F11 P4 F12 88.7(4)
F7 P4 F12 175.6(5)
F9 P4 F12 85.5(6)
F10 P4 F12 87.9(3)
F8 P4 F12 90.0(3)
C5 N1 C2 114.7(5)
C5 N1 C3 108.0(5)
C2 N1 C3 114.2(5)
C5 N1 Ni1 104.4(4)
C2 N1 Ni1 113.4(3)
C3 N1 Ni1 100.8(3)
C2 C1 S1 108.4(4)
C2 C1 H1A 110.0
S1 C1 H1A 110.0
C2 C1 H1B 110.0
S1 C1 H1B 110.0
H1A C1 H1B 108.4
C6 N2 C4 106.9(5)
C6 N2 C7 115.5(4)
C4 N2 C7 113.6(5)
C6 N2 Ni1 104.8(4)
C4 N2 Ni1 101.6(3)
C7 N2 Ni1 113.2(3)
N2 C7 C8 108.6(4)
N2 C7 H7A 110.0
C8 C7 H7A 110.0
N2 C7 H7B 110.0
C8 C7 H7B 110.0
H7A C7 H7B 108.3
C32 C31 C30 119.6(5)
C32 C31 H31 120.2
C30 C31 H31 120.2
C35 C30 C31 119.3(5)
C35 C30 P2 120.7(4)
C31 C30 P2 120.0(4)
C29 C24 C25 119.6(5)
C29 C24 P2 119.7(4)
C25 C24 P2 120.8(4)
C28 C29 C24 120.9(6)
C28 C29 H29 119.6
C24 C29 H29 119.6
C34 C35 C30 120.1(5)
C34 C35 H35 119.9
C30 C35 H35 119.9
C17 C12 C13 119.6(5)
C17 C12 P1 122.1(4)
C13 C12 P1 118.3(4)
C16 C15 C14 120.2(5)
C16 C15 H15 119.9
C14 C15 H15 119.9
C15 C16 C17 120.6(6)
C15 C16 H16 119.7
C17 C16 H16 119.7
C34 C33 C32 119.8(5)
C34 C33 H33 120.1
C32 C33 H33 120.1
N2 C4 C3 106.5(5)
N2 C4 H4A 110.4
C3 C4 H4A 110.4
N2 C4 H4B 110.4
C3 C4 H4B 110.4
H4A C4 H4B 108.6
C31 C32 C33 120.6(5)
C31 C32 H32 119.7
C33 C32 H32 119.7
C7 C8 S2 107.5(4)
C7 C8 H8A 110.2
S2 C8 H8A 110.2
C7 C8 H8B 110.2
S2 C8 H8B 110.2
H8A C8 H8B 108.5
C33 C34 C35 120.6(5)
C33 C34 H34 119.7
C35 C34 H34 119.7
C10 C9 P1 115.4(4)
C10 C9 H9A 108.4
P1 C9 H9A 108.4
C10 C9 H9B 108.4
P1 C9 H9B 108.4
H9A C9 H9B 107.5
C18 C19 C20 121.1(6)
C18 C19 H19 119.4
C20 C19 H19 119.4
C14 C13 C12 119.5(5)
C14 C13 H13 120.3
C12 C13 H13 120.3
N2 C6 C5 106.6(5)
N2 C6 H6A 110.4
C5 C6 H6A 110.4
N2 C6 H6B 110.4
C5 C6 H6B 110.4
H6A C6 H6B 108.6
C26 C25 C24 119.1(6)
C26 C25 H25 120.5
C24 C25 H25 120.5
N1 C2 C1 108.2(4)
N1 C2 H2A 110.1
C1 C2 H2A 110.1
N1 C2 H2B 110.1
C1 C2 H2B 110.1
H2A C2 H2B 108.4
C16 C17 C12 119.8(6)
C16 C17 H17 120.1
C12 C17 H17 120.1
C19 C18 C23 119.6(6)
C19 C18 P1 119.3(4)
C23 C18 P1 121.1(5)
C11 C10 C9 113.7(4)
C11 C10 H10A 108.8
C9 C10 H10A 108.8
C11 C10 H10B 108.8
C9 C10 H10B 108.8
H10A C10 H10B 107.7
C10 C11 P2 113.8(4)
C10 C11 H11A 108.8
P2 C11 H11A 108.8
C10 C11 H11B 108.8
P2 C11 H11B 108.8
H11A C11 H11B 107.7
N1 C5 C6 106.8(5)
N1 C5 H5A 110.4
C6 C5 H5A 110.4
N1 C5 H5B 110.4
C6 C5 H5B 110.4
H5A C5 H5B 108.6
N1 C3 C4 106.5(5)
N1 C3 H3A 110.4
C4 C3 H3A 110.4
N1 C3 H3B 110.4
C4 C3 H3B 110.4
H3A C3 H3B 108.6
C15 C14 C13 120.4(6)
C15 C14 H14 119.8
C13 C14 H14 119.8
C22 C23 C18 119.0(7)
C22 C23 H23 120.5
C18 C23 H23 120.5
C29 C28 C27 118.9(6)
C29 C28 H28 120.5
C27 C28 H28 120.5
C23 C22 C21 120.9(7)
C23 C22 H22 119.6
C21 C22 H22 119.6
C27 C26 C25 120.9(6)
C27 C26 H26 119.5
C25 C26 H26 119.5
C21 C20 C19 118.8(7)
C21 C20 H20 120.6
C19 C20 H20 120.6
C26 C27 C28 120.6(6)
C26 C27 H27 119.7
C28 C27 H27 119.7
C20 C21 C22 120.6(6)
C20 C21 H21 119.7
C22 C21 H21 119.7
N3 C36 C37 178.0(9)
C36 C37 H37A 109.5
C36 C37 H37B 109.5
H37A C37 H37B 109.5
C36 C37 H37C 109.5
H37A C37 H37C 109.5
H37B C37 H37C 109.5
N4 C38 C39 167(2)
C38 C39 H39A 109.5
C38 C39 H39B 109.5
H39A C39 H39B 109.5
C38 C39 H39C 109.5
H39A C39 H39C 109.5
H39B C39 H39C 109.5

loop_
_geom_bond_atom_site_label_1
_geom_bond_atom_site_label_2
_geom_bond_distance
Pd1 P2 2.2805(14)
Pd1 P1 2.2843(14)
Pd1 S2 2.4062(13)
Pd1 S1 2.4369(13)
Pd1 Ni1 2.9622(8)
Ni1 N1 1.902(4)
Ni1 N2 1.902(5)
Ni1 S1 2.1341(14)
Ni1 S2 2.1388(14)
P2 C24 1.817(5)
P2 C30 1.820(5)
P2 C11 1.823(5)
P1 C18 1.818(6)
P1 C12 1.819(5)
P1 C9 1.831(6)
S1 C1 1.836(5)
P3 F4 1.576(5)
P3 F6 1.586(4)
P3 F5 1.592(4)
P3 F1 1.596(4)
P3 F2 1.600(4)
P3 F3 1.603(4)
S2 C8 1.855(5)
P4 F11 1.510(5)
P4 F7 1.519(5)
P4 F9 1.561(8)
P4 F10 1.581(5)
P4 F8 1.590(5)
P4 F12 1.609(6)
N1 C5 1.479(8)
N1 C2 1.487(7)
N1 C3 1.499(8)
C1 C2 1.526(7)
C1 H1A 0.9900
C1 H1B 0.9900
N2 C6 1.481(8)
N2 C4 1.491(8)
N2 C7 1.502(7)
C7 C8 1.513(7)
C7 H7A 0.9900
C7 H7B 0.9900
C31 C32 1.390(8)
C31 C30 1.407(7)
C31 H31 0.9500
C30 C35 1.396(7)
C24 C29 1.385(8)
C24 C25 1.397(8)
C29 C28 1.374(9)
C29 H29 0.9500
C35 C34 1.393(8)
C35 H35 0.9500
C12 C17 1.393(8)
C12 C13 1.395(8)
C15 C16 1.368(9)
C15 C14 1.379(9)
C15 H15 0.9500
C16 C17 1.390(8)
C16 H16 0.9500
C33 C34 1.375(8)
C33 C32 1.394(8)
C33 H33 0.9500
C4 C3 1.540(8)
C4 H4A 0.9900
C4 H4B 0.9900
C32 H32 0.9500
C8 H8A 0.9900
C8 H8B 0.9900
C34 H34 0.9500
C9 C10 1.536(7)
C9 H9A 0.9900
C9 H9B 0.9900
C19 C18 1.386(9)
C19 C20 1.389(9)
C19 H19 0.9500
C13 C14 1.395(8)
C13 H13 0.9500
C6 C5 1.540(8)
C6 H6A 0.9900
C6 H6B 0.9900
C25 C26 1.375(8)
C25 H25 0.9500
C2 H2A 0.9900
C2 H2B 0.9900
C17 H17 0.9500
C18 C23 1.396(8)
C10 C11 1.532(7)
C10 H10A 0.9900
C10 H10B 0.9900
C11 H11A 0.9900
C11 H11B 0.9900
C5 H5A 0.9900
C5 H5B 0.9900
C3 H3A 0.9900
C3 H3B 0.9900
C14 H14 0.9500
C23 C22 1.383(10)
C23 H23 0.9500
C28 C27 1.390(10)
C28 H28 0.9500
C22 C21 1.383(12)
C22 H22 0.9500
C26 C27 1.366(10)
C26 H26 0.9500
C20 C21 1.376(11)
C20 H20 0.9500
C27 H27 0.9500
C21 H21 0.9500
N3 C36 1.128(9)
C36 C37 1.451(11)
C37 H37A 0.9800
C37 H37B 0.9800
C37 H37C 0.9800
C38 N4 1.158(19)
C38 C39 1.51(2)
C39 H39A 0.9800
C39 H39B 0.9800
C39 H39C 0.9800

loop_
_geom_torsion_atom_site_label_1
_geom_torsion_atom_site_label_2
_geom_torsion_atom_site_label_3
_geom_torsion_atom_site_label_4
_geom_torsion
Ni1 S1 C1 C2 39.2(4)
Pd1 S1 C1 C2 120.9(3)
C6 N2 C7 C8 -156.7(5)
C4 N2 C7 C8 79.2(6)
Ni1 N2 C7 C8 -36.0(6)
C32 C31 C30 C35 0.4(8)
C32 C31 C30 P2 179.7(4)
C24 P2 C30 C35 -156.7(4)
C11 P2 C30 C35 -45.7(5)
Pd1 P2 C30 C35 84.8(4)
C24 P2 C30 C31 24.0(5)
C11 P2 C30 C31 135.1(4)
Pd1 P2 C30 C31 -94.4(4)
C30 P2 C24 C29 -94.0(5)
C11 P2 C24 C29 156.9(5)
Pd1 P2 C24 C29 30.8(5)
C30 P2 C24 C25 86.1(5)
C11 P2 C24 C25 -23.0(5)
Pd1 P2 C24 C25 -149.2(4)
C25 C24 C29 C28 -1.8(9)
P2 C24 C29 C28 178.2(6)
C31 C30 C35 C34 0.3(8)
P2 C30 C35 C34 -179.0(4)
C18 P1 C12 C17 -1.7(5)
C9 P1 C12 C17 -113.1(5)
Pd1 P1 C12 C17 121.5(4)
C18 P1 C12 C13 177.0(4)
C9 P1 C12 C13 65.6(5)
Pd1 P1 C12 C13 -59.8(5)
C14 C15 C16 C17 -0.9(9)
C6 N2 C4 C3 67.1(6)
C7 N2 C4 C3 -164.3(5)
Ni1 N2 C4 C3 -42.4(5)
C30 C31 C32 C33 -1.9(8)
C34 C33 C32 C31 2.6(8)
N2 C7 C8 S2 53.3(5)
Ni1 S2 C8 C7 -43.0(4)
Pd1 S2 C8 C7 -124.9(3)
C32 C33 C34 C35 -1.9(8)
C30 C35 C34 C33 0.5(8)
C18 P1 C9 C10 66.9(4)
C12 P1 C9 C10 177.8(4)
Pd1 P1 C9 C10 -57.5(4)
C17 C12 C13 C14 -0.2(8)
P1 C12 C13 C14 -178.9(4)
C4 N2 C6 C5 -67.0(6)
C7 N2 C6 C5 165.5(5)
Ni1 N2 C6 C5 40.2(6)
C29 C24 C25 C26 1.0(8)
P2 C24 C25 C26 -179.1(5)
C5 N1 C2 C1 158.3(5)
C3 N1 C2 C1 -76.3(6)
Ni1 N1 C2 C1 38.4(5)
S1 C1 C2 N1 -51.9(5)
C15 C16 C17 C12 0.6(9)
C13 C12 C17 C16 0.0(8)
P1 C12 C17 C16 178.7(4)
C20 C19 C18 C23 -0.2(9)
C20 C19 C18 P1 -178.4(5)
C12 P1 C18 C19 93.9(5)
C9 P1 C18 C19 -158.7(5)
Pd1 P1 C18 C19 -31.5(5)
C12 P1 C18 C23 -84.3(5)
C9 P1 C18 C23 23.2(5)
Pd1 P1 C18 C23 150.4(4)
P1 C9 C10 C11 71.1(6)
C9 C10 C11 P2 -69.9(5)
C24 P2 C11 C10 -62.1(4)
C30 P2 C11 C10 -172.6(4)
Pd1 P2 C11 C10 57.4(4)
C2 N1 C5 C6 -166.3(5)
C3 N1 C5 C6 65.2(7)
Ni1 N1 C5 C6 -41.5(6)
N2 C6 C5 N1 0.8(7)
C5 N1 C3 C4 -64.8(6)
C2 N1 C3 C4 166.3(5)
Ni1 N1 C3 C4 44.4(5)
N2 C4 C3 N1 -1.3(6)
C16 C15 C14 C13 0.7(9)
C12 C13 C14 C15 -0.1(8)
C19 C18 C23 C22 -1.3(9)
P1 C18 C23 C22 176.8(5)
C24 C29 C28 C27 0.9(11)
C18 C23 C22 C21 2.3(10)
C24 C25 C26 C27 0.8(10)
C18 C19 C20 C21 0.7(11)
C25 C26 C27 C28 -1.8(12)
C29 C28 C27 C26 0.9(13)
C19 C20 C21 C22 0.3(12)
C23 C22 C21 C20 -1.8(12)
